data_2204442
loop_
_publ_author_name
'Fl\"orke, Ulrich'
'R\"oder, Thorsten'
'Kramer, Thomas'

_publ_section_title
;
 3-(Isobutyryloxy)propanaminium bromide
;
_journal_issue 11
_journal_name_full 'Acta Crystallographica Section E'
_journal_page_first o2007
_journal_page_last o2008
_journal_paper_doi 10.1107/S1600536804025449
_journal_volume 60
_journal_year 2004
_chemical_formula_iupac 'C10 H22 N O2 + , Br -'
_chemical_formula_moiety 'C10 H22 N O2 + , Br -'
_chemical_formula_sum 'C10 H22 Br N O2'
_chemical_formula_weight 268.20
_chemical_name_systematic
;
3-(Isobutyryloxy)propanaminium bromide
;
_space_group_IT_number 14
_symmetry_cell_setting monoclinic
_symmetry_space_group_name_Hall '-P 2ybc'
_symmetry_space_group_name_H-M 'P 1 21/c 1'
_atom_sites_solution_hydrogens difmap
_atom_sites_solution_primary direct
_atom_sites_solution_secondary difmap
_audit_creation_method SHELXL97
_cell_angle_alpha 90.00
_cell_angle_beta 107.979(2)
_cell_angle_gamma 90.00
_cell_formula_units_Z 4
_cell_length_a 16.7315(14)
_cell_length_b 7.0370(6)
_cell_length_c 11.7080(10)
_cell_measurement_reflns_used 3012
_cell_measurement_temperature 120(2)
_cell_measurement_theta_max 27.76
_cell_measurement_theta_min 2.55
_cell_volume 1311.18(19)
_computing_cell_refinement SMART
_computing_data_collection 'SMART (Bruker, 2002)'
_computing_data_reduction 'SAINT (Bruker, 2002)'
_computing_molecular_graphics SHELXTL
_computing_publication_material SHELXTL
_computing_structure_refinement SHELXTL
_computing_structure_solution 'SHELXTL (Bruker, 2002)'
_diffrn_ambient_temperature 120(2)
_diffrn_measured_fraction_theta_full 0.999
_diffrn_measured_fraction_theta_max 0.999
_diffrn_measurement_device_type 'Bruker SMART CCD area-detector'
_diffrn_measurement_method '\f and \w'
_diffrn_radiation_monochromator graphite
_diffrn_radiation_source 'sealed tube'
_diffrn_radiation_type MoK\a
_diffrn_radiation_wavelength 0.71073
_diffrn_reflns_av_R_equivalents 0.0456
_diffrn_reflns_av_sigmaI/netI 0.0562
_diffrn_reflns_limit_h_max 22
_diffrn_reflns_limit_h_min -22
_diffrn_reflns_limit_k_max 9
_diffrn_reflns_limit_k_min -9
_diffrn_reflns_limit_l_max 13
_diffrn_reflns_limit_l_min -15
_diffrn_reflns_number 12047
_diffrn_reflns_theta_full 28.34
_diffrn_reflns_theta_max 28.34
_diffrn_reflns_theta_min 2.56
_diffrn_standards_decay_% 0
_diffrn_standards_interval_time 480
_diffrn_standards_number 2992
_exptl_absorpt_coefficient_mu 3.116
_exptl_absorpt_correction_T_max 0.782
_exptl_absorpt_correction_T_min 0.581
_exptl_absorpt_correction_type multi-scan
_exptl_absorpt_process_details '(SADABS; Bruker, 2002)'
_exptl_crystal_colour colourless
_exptl_crystal_density_diffrn 1.359
_exptl_crystal_density_meas ?
_exptl_crystal_density_method .
_exptl_crystal_description prism
_exptl_crystal_F_000 560
_exptl_crystal_size_max 0.30
_exptl_crystal_size_mid 0.15
_exptl_crystal_size_min 0.08
_refine_diff_density_max 0.464
_refine_diff_density_min -0.251
_refine_ls_extinction_method none
_refine_ls_goodness_of_fit_ref 0.844
_refine_ls_hydrogen_treatment constr
_refine_ls_matrix_type full
_refine_ls_number_parameters 132
_refine_ls_number_reflns 3276
_refine_ls_number_restraints 0
_refine_ls_restrained_S_all 0.844
_refine_ls_R_factor_all 0.0418
_refine_ls_R_factor_gt 0.0259
_refine_ls_shift/su_max 0.001
_refine_ls_shift/su_mean 0.000
_refine_ls_structure_factor_coef Fsqd
_refine_ls_weighting_details 'calc w = 1/[\s^2^(Fo^2^)+(0.0155P)^2^] where P=(Fo^2^+2Fc^2^)/3'
_refine_ls_weighting_scheme calc
_refine_ls_wR_factor_gt 0.0477
_refine_ls_wR_factor_ref 0.0494
_reflns_number_gt 2321
_reflns_number_total 3276
_reflns_threshold_expression I>2\s(I)
_cod_data_source_file bt6540.cif
_cod_data_source_block I
_cod_original_sg_symbol_H-M 'P 21/c'
_cod_database_code 2204442
_cod_database_fobs_code 2204442

loop_
_symmetry_equiv_pos_as_xyz
'x, y, z'
'-x, y+1/2, -z+1/2'
'-x, -y, -z'
'x, -y-1/2, z-1/2'

loop_
_atom_site_label
_atom_site_fract_x
_atom_site_fract_y
_atom_site_fract_z
_atom_site_U_iso_or_equiv
_atom_site_adp_type
_atom_site_calc_flag
_atom_site_refinement_flags
_atom_site_occupancy
_atom_site_type_symbol
Br1 0.365908(11) 0.76136(2) 0.554354(17) 0.02358(6) Uani d . 1 Br
O1 0.16163(9) 0.1220(2) 0.32195(13) 0.0358(4) Uani d . 1 O
O2 0.13712(8) 0.07429(18) 0.49768(13) 0.0265(3) Uani d . 1 O
N1 0.37289(9) 0.2327(2) 0.75694(13) 0.0180(3) Uani d . 1 N
C1 0.14895(17) -0.2658(3) 0.2655(2) 0.0631(8) Uani d . 1 C
H1A 0.2079 -0.2385 0.2738 0.095 Uiso calc R 1 H
H1B 0.1127 -0.2021 0.1938 0.095 Uiso calc R 1 H
H1C 0.1394 -0.4033 0.2579 0.095 Uiso calc R 1 H
C2 0.03895(13) -0.2377(3) 0.3704(2) 0.0463(6) Uani d . 1 C
H2A 0.0001 -0.1725 0.3016 0.069 Uiso calc R 1 H
H2B 0.0295 -0.1936 0.4446 0.069 Uiso calc R 1 H
H2C 0.0293 -0.3751 0.3622 0.069 Uiso calc R 1 H
C3 0.12876(12) -0.1943(3) 0.3750(2) 0.0310(5) Uani d . 1 C
H3A 0.1670 -0.2606 0.4467 0.037 Uiso calc R 1 H
C4 0.14517(12) 0.0170(3) 0.3921(2) 0.0259(5) Uani d . 1 C
C5 0.15255(11) 0.2737(3) 0.52665(19) 0.0297(5) Uani d . 1 C
H5A 0.1236 0.3110 0.5853 0.036 Uiso calc R 1 H
H5B 0.1288 0.3503 0.4530 0.036 Uiso calc R 1 H
C6 0.24497(11) 0.3161(3) 0.57849(18) 0.0255(5) Uani d . 1 C
H6A 0.2529 0.4501 0.6054 0.031 Uiso calc R 1 H
H6B 0.2730 0.2975 0.5162 0.031 Uiso calc R 1 H
C7 0.28386(11) 0.1851(2) 0.68408(17) 0.0205(4) Uani d . 1 C
H7A 0.2484 0.1877 0.7379 0.025 Uiso calc R 1 H
H7B 0.2828 0.0537 0.6534 0.025 Uiso calc R 1 H
C8 0.42924(10) 0.2455(3) 0.67967(15) 0.0214(4) Uani d . 1 C
H8A 0.4877 0.2576 0.7307 0.032 Uiso calc R 1 H
H8B 0.4138 0.3569 0.6272 0.032 Uiso calc R 1 H
H8C 0.4231 0.1304 0.6306 0.032 Uiso calc R 1 H
C9 0.40342(13) 0.0749(2) 0.84624(18) 0.0256(5) Uani d . 1 C
H9A 0.4612 0.1015 0.8959 0.038 Uiso calc R 1 H
H9B 0.4019 -0.0454 0.8035 0.038 Uiso calc R 1 H
H9C 0.3671 0.0657 0.8976 0.038 Uiso calc R 1 H
C10 0.37733(12) 0.4160(3) 0.82366(18) 0.0255(5) Uani d . 1 C
H10A 0.3619 0.5213 0.7663 0.038 Uiso calc R 1 H
H10B 0.4347 0.4351 0.8773 0.038 Uiso calc R 1 H
H10C 0.3383 0.4115 0.8711 0.038 Uiso calc R 1 H

loop_
_atom_site_aniso_label
_atom_site_aniso_U_11
_atom_site_aniso_U_22
_atom_site_aniso_U_33
_atom_site_aniso_U_12
_atom_site_aniso_U_13
_atom_site_aniso_U_23
Br1 0.02918(10) 0.01587(9) 0.02381(10) 0.00026(10) 0.00544(7) -0.00053(10)
O1 0.0387(9) 0.0398(9) 0.0310(9) -0.0089(7) 0.0140(7) 0.0052(7)
O2 0.0255(8) 0.0270(8) 0.0280(8) -0.0074(6) 0.0097(6) -0.0014(6)
N1 0.0215(8) 0.0146(8) 0.0185(7) -0.0003(7) 0.0072(6) -0.0008(7)
C1 0.0687(18) 0.0581(18) 0.0679(19) -0.0136(15) 0.0291(15) -0.0268(16)
C2 0.0306(12) 0.0302(12) 0.0734(18) -0.0084(11) 0.0094(11) -0.0047(13)
C3 0.0251(11) 0.0281(11) 0.0357(13) -0.0008(9) 0.0035(9) -0.0022(10)
C4 0.0149(11) 0.0333(12) 0.0273(12) -0.0021(9) 0.0031(9) -0.0001(10)
C5 0.0242(10) 0.0272(11) 0.0354(12) 0.0024(9) 0.0058(9) -0.0043(10)
C6 0.0241(11) 0.0215(10) 0.0290(12) -0.0038(8) 0.0056(9) 0.0005(8)
C7 0.0180(10) 0.0200(9) 0.0251(11) -0.0037(7) 0.0087(8) -0.0016(8)
C8 0.0219(9) 0.0231(9) 0.0214(9) -0.0017(9) 0.0101(7) -0.0010(10)
C9 0.0343(13) 0.0196(10) 0.0227(12) 0.0021(9) 0.0086(10) 0.0066(9)
C10 0.0320(13) 0.0203(10) 0.0242(12) -0.0010(8) 0.0087(10) -0.0061(9)

loop_
_atom_type_symbol
_atom_type_description
_atom_type_scat_dispersion_real
_atom_type_scat_dispersion_imag
_atom_type_scat_source
C C 0.0033 0.0016 'International Tables Vol C Tables 4.2.6.8 and 6.1.1.4'
H H 0.0000 0.0000 'International Tables Vol C Tables 4.2.6.8 and 6.1.1.4'
N N 0.0061 0.0033 'International Tables Vol C Tables 4.2.6.8 and 6.1.1.4'
Br Br -0.2901 2.4595 'International Tables Vol C Tables 4.2.6.8 and 6.1.1.4'
O O 0.0106 0.0060 'International Tables Vol C Tables 4.2.6.8 and 6.1.1.4'

loop_
_geom_angle_atom_site_label_1
_geom_angle_atom_site_label_2
_geom_angle_atom_site_label_3
_geom_angle
_geom_angle_publ_flag
C4 O2 C5 116.38(16) y
C8 N1 C10 108.90(14) ?
C8 N1 C9 108.83(14) ?
C10 N1 C9 108.78(14) ?
C8 N1 C7 111.58(14) ?
C10 N1 C7 111.57(14) ?
C9 N1 C7 107.09(14) ?
C3 C1 H1A 109.5 ?
C3 C1 H1B 109.5 ?
H1A C1 H1B 109.5 ?
C3 C1 H1C 109.5 ?
H1A C1 H1C 109.5 ?
H1B C1 H1C 109.5 ?
C3 C2 H2A 109.5 ?
C3 C2 H2B 109.5 ?
H2A C2 H2B 109.5 ?
C3 C2 H2C 109.5 ?
H2A C2 H2C 109.5 ?
H2B C2 H2C 109.5 ?
C1 C3 C4 111.2(2) ?
C1 C3 C2 112.44(18) ?
C4 C3 C2 109.85(17) ?
C1 C3 H3A 107.7 ?
C4 C3 H3A 107.7 ?
C2 C3 H3A 107.7 ?
O1 C4 O2 123.64(19) ?
O1 C4 C3 125.8(2) ?
O2 C4 C3 110.52(19) y
O2 C5 C6 111.91(15) y
O2 C5 H5A 109.2 ?
C6 C5 H5A 109.2 ?
O2 C5 H5B 109.2 ?
C6 C5 H5B 109.2 ?
H5A C5 H5B 107.9 ?
C5 C6 C7 109.65(16) y
C5 C6 H6A 109.7 ?
C7 C6 H6A 109.7 ?
C5 C6 H6B 109.7 ?
C7 C6 H6B 109.7 ?
H6A C6 H6B 108.2 ?
N1 C7 C6 115.20(14) y
N1 C7 H7A 108.5 ?
C6 C7 H7A 108.5 ?
N1 C7 H7B 108.5 ?
C6 C7 H7B 108.5 ?
H7A C7 H7B 107.5 ?
N1 C8 H8A 109.5 ?
N1 C8 H8B 109.5 ?
H8A C8 H8B 109.5 ?
N1 C8 H8C 109.5 ?
H8A C8 H8C 109.5 ?
H8B C8 H8C 109.5 ?
N1 C9 H9A 109.5 ?
N1 C9 H9B 109.5 ?
H9A C9 H9B 109.5 ?
N1 C9 H9C 109.5 ?
H9A C9 H9C 109.5 ?
H9B C9 H9C 109.5 ?
N1 C10 H10A 109.5 ?
N1 C10 H10B 109.5 ?
H10A C10 H10B 109.5 ?
N1 C10 H10C 109.5 ?
H10A C10 H10C 109.5 ?
H10B C10 H10C 109.5 ?

loop_
_geom_bond_atom_site_label_1
_geom_bond_atom_site_label_2
_geom_bond_distance
_geom_bond_publ_flag
O1 C4 1.198(2) y
O2 C4 1.346(2) y
O2 C5 1.448(2) y
N1 C8 1.497(2) ?
N1 C10 1.498(2) ?
N1 C9 1.502(2) ?
N1 C7 1.508(2) y
C1 C3 1.509(3) ?
C1 H1A 0.9800 ?
C1 H1B 0.9800 ?
C1 H1C 0.9800 ?
C2 C3 1.518(3) ?
C2 H2A 0.9800 ?
C2 H2B 0.9800 ?
C2 H2C 0.9800 ?
C3 C4 1.514(3) y
C3 H3A 1.0000 ?
C5 C6 1.506(2) y
C5 H5A 0.9900 ?
C5 H5B 0.9900 ?
C6 C7 1.518(3) y
C6 H6A 0.9900 ?
C6 H6B 0.9900 ?
C7 H7A 0.9900 ?
C7 H7B 0.9900 ?
C8 H8A 0.9800 ?
C8 H8B 0.9800 ?
C8 H8C 0.9800 ?
C9 H9A 0.9800 ?
C9 H9B 0.9800 ?
C9 H9C 0.9800 ?
C10 H10A 0.9800 ?
C10 H10B 0.9800 ?
C10 H10C 0.9800 ?

loop_
_geom_torsion_atom_site_label_1
_geom_torsion_atom_site_label_2
_geom_torsion_atom_site_label_3
_geom_torsion_atom_site_label_4
_geom_torsion
C5 O2 C4 O1 -2.2(3)
C5 O2 C4 C3 179.02(14)
C1 C3 C4 O1 9.0(3)
C2 C3 C4 O1 -116.1(2)
C1 C3 C4 O2 -172.28(17)
C2 C3 C4 O2 62.6(2)
C4 O2 C5 C6 -81.9(2)
O2 C5 C6 C7 -53.3(2)
C8 N1 C7 C6 -54.1(2)
C10 N1 C7 C6 68.0(2)
C9 N1 C7 C6 -173.07(16)
C5 C6 C7 N1 -170.57(15)

loop_
_cod_related_entry_id
_cod_related_entry_database
_cod_related_entry_code
1 ChemSpider 9521129
